data_4328483
loop_
_publ_author_name
'Wilfried-Solo Ojo'
'Kane Jacob'
'Emmanuelle Despagnet-Ayoub'
'Bianca K. Mu\~noz'
'Sergio Gonell'
'Laure Vendier'
'Viet-Hoang Nguyen'
'Michel Etienne'

_publ_contact_author
;
Michel Etienne
;
_publ_contact_author_address
;
Laboratoire de Chimie de Coordination
205 Route de Narbonne
31077 Toulouse Cedex 04
;
_publ_contact_author_email Michel.Etienne@lcc-toulouse.fr
_publ_section_title
;
 Highly Fluorinated Aryl-Substituted Tris(indazolyl)borate Thallium
 Complexes: Diverse Regiochemistry at the B-N Bond
;
_journal_name_full 'Inorganic Chemistry'
_journal_page_first 2893
_journal_page_last 2901
_journal_paper_doi 10.1021/ic202125c
_journal_volume 51
_journal_year 2012
_chemical_absolute_configuration unk
_chemical_compound_source 'synthesis as described'
_chemical_formula_moiety 'C13 H6 F4 N2'
_chemical_formula_sum 'C13 H6 F4 N2'
_chemical_formula_weight 266.2
_chemical_name_systematic
;
 ?
;
_space_group_IT_number 29
_symmetry_cell_setting orthorhombic
_symmetry_Int_Tables_number 29
_symmetry_space_group_name_Hall 'P 2c -2b'
_symmetry_space_group_name_H-M 'P b c 21'
_atom_sites_solution_hydrogens geom
_atom_sites_solution_primary direct
_atom_sites_solution_secondary difmap
_cell_angle_alpha 90
_cell_angle_beta 90
_cell_angle_gamma 90
_cell_formula_units_Z 8
_cell_length_a 7.0480(5)
_cell_length_b 14.0810(8)
_cell_length_c 21.7250(14)
_cell_measurement_reflns_used 5908
_cell_measurement_temperature 180(2)
_cell_measurement_theta_max 28.9968
_cell_measurement_theta_min 2.8085
_cell_measurement_wavelength 0.71073
_cell_volume 2156.1(2)
_computing_molecular_graphics 'Ortep-3 for Windows (Farrugia, 1997)'
_computing_publication_material 'WinGX publication routines (Farrugia, 1999)'
_computing_structure_refinement 'SHELXL-97 (Sheldrick, 2008)'
_computing_structure_solution 'SIR92 (Giacovazzo et al, 1993)'
_diffrn_ambient_temperature 180(2)
_diffrn_measured_fraction_theta_full 1
_diffrn_measured_fraction_theta_max 1
_diffrn_measurement_device_type 'Oxford-Diffraction XCALIBUR'
_diffrn_measurement_method \w-\f
_diffrn_radiation_monochromator graphite
_diffrn_radiation_source 'fine-focus sealed tube'
_diffrn_radiation_type MoK\a
_diffrn_radiation_wavelength 0.71073
_diffrn_reflns_av_R_equivalents 0.0692
_diffrn_reflns_av_unetI/netI 0.0419
_diffrn_reflns_limit_h_max 8
_diffrn_reflns_limit_h_min -8
_diffrn_reflns_limit_k_max 17
_diffrn_reflns_limit_k_min -13
_diffrn_reflns_limit_l_max 27
_diffrn_reflns_limit_l_min -27
_diffrn_reflns_number 15734
_diffrn_reflns_theta_full 26.36
_diffrn_reflns_theta_max 26.36
_diffrn_reflns_theta_min 2.89
_diffrn_standards_decay_% 0
_diffrn_standards_interval_count 0
_diffrn_standards_interval_time 0
_diffrn_standards_number 0
_exptl_absorpt_coefficient_mu 0.148
_exptl_absorpt_correction_T_max 0.989
_exptl_absorpt_correction_T_min 0.975
_exptl_absorpt_correction_type multi-scan
_exptl_absorpt_process_details
;
CrysAlis RED, Oxford Diffraction Ltd.,
Version 1.171.32.27 (release 29-05-2008 CrysAlis171 .NET)
(compiled May 29 2008,13:12:44)
empirical absorption correction using spherical harmonics,
 implemented in SCALE3 ABSPACK scaling algorithm.
;
_exptl_crystal_colour colourless
_exptl_crystal_density_diffrn 1.64
_exptl_crystal_description platelet
_exptl_crystal_F_000 1072
_exptl_crystal_size_max 0.2
_exptl_crystal_size_mid 0.15
_exptl_crystal_size_min 0.05
_refine_diff_density_max 0.751
_refine_diff_density_min -0.318
_refine_diff_density_rms 0.102
_refine_ls_extinction_method none
_refine_ls_goodness_of_fit_ref 0.983
_refine_ls_hydrogen_treatment constr
_refine_ls_matrix_type full
_refine_ls_number_parameters 343
_refine_ls_number_reflns 2262
_refine_ls_number_restraints 1
_refine_ls_restrained_S_all 0.983
_refine_ls_R_factor_all 0.0766
_refine_ls_R_factor_gt 0.062
_refine_ls_shift/su_max 0.002
_refine_ls_shift/su_mean 0
_refine_ls_structure_factor_coef Fsqd
_refine_ls_weighting_details 'calc w=1/[\s^2^(Fo^2^)+(0.1249P)^2^+0.0000P] where P=(Fo^2^+2Fc^2^)/3'
_refine_ls_weighting_scheme calc
_refine_ls_wR_factor_gt 0.1506
_refine_ls_wR_factor_ref 0.1606
_reflns_number_gt 1728
_reflns_number_total 2262
_reflns_threshold_expression >2\s(I)
_cod_data_source_file ic202125c_si_001_2.cif
_cod_data_source_block 1
_cod_database_code 4328483

loop_
_symmetry_equiv_pos_as_xyz
'x, y, z'
'-x, -y, z+1/2'
'-x, y+1/2, z'
'x, -y+1/2, z+1/2'

loop_
_atom_site_label
_atom_site_type_symbol
_atom_site_fract_x
_atom_site_fract_y
_atom_site_fract_z
_atom_site_U_iso_or_equiv
_atom_site_adp_type
_atom_site_occupancy
_atom_site_symmetry_multiplicity
_atom_site_calc_flag
_atom_site_refinement_flags
C14 C 0.3695(7) 0.5080(4) 0.8103(2) 0.0278(11) Uani 1 1 d .
C15 C 0.3957(7) 0.4178(3) 0.7847(2) 0.0262(11) Uani 1 1 d .
C16 C 0.4364(9) 0.3436(4) 0.8254(2) 0.0298(11) Uani 1 1 d .
C17 C 0.4399(10) 0.3605(4) 0.8861(3) 0.0399(14) Uani 1 1 d .
C18 C 0.4135(9) 0.4504(4) 0.9102(3) 0.0389(14) Uani 1 1 d .
C19 C 0.3790(8) 0.5250(4) 0.8726(3) 0.0343(13) Uani 1 1 d .
C20 C 0.3739(6) 0.4323(3) 0.7204(2) 0.0227(11) Uani 1 1 d .
C21 C 0.3824(6) 0.3668(3) 0.6684(2) 0.0253(11) Uani 1 1 d .
C22 C 0.3405(8) 0.2710(4) 0.6758(2) 0.0327(12) Uani 1 1 d .
H22 H 0.3107 0.2472 0.7155 0.039 Uiso 1 1 calc R
C23 C 0.3419(9) 0.2100(4) 0.6259(3) 0.0396(13) Uani 1 1 d .
H23 H 0.312 0.1448 0.6316 0.048 Uiso 1 1 calc R
C24 C 0.3862(9) 0.2432(5) 0.5682(3) 0.0422(14) Uani 1 1 d .
H24 H 0.3885 0.201 0.5341 0.051 Uiso 1 1 calc R
C25 C 0.4275(9) 0.3385(5) 0.5599(3) 0.0415(14) Uani 1 1 d .
H25 H 0.4566 0.3621 0.5201 0.05 Uiso 1 1 calc R
C26 C 0.4262(8) 0.3984(4) 0.6095(3) 0.0332(12) Uani 1 1 d .
H26 H 0.4562 0.4635 0.6035 0.04 Uiso 1 1 calc R
N3 N 0.3382(7) 0.5688(3) 0.7629(2) 0.0318(10) Uani 1 1 d .
H3 H 0.3202 0.6303 0.7671 0.038 Uiso 1 1 calc R
N4 N 0.3383(6) 0.5227(3) 0.7087(2) 0.0299(10) Uani 1 1 d .
F16 F 0.4707(5) 0.2559(3) 0.80607(18) 0.0449(9) Uani 1 1 d .
F17 F 0.4831(7) 0.2897(3) 0.92560(19) 0.0583(13) Uani 1 1 d .
F18 F 0.4226(7) 0.4622(3) 0.97161(17) 0.0619(11) Uani 1 1 d .
F19 F 0.3489(6) 0.6123(2) 0.89546(17) 0.0516(10) Uani 1 1 d .
C1 C 0.1340(7) 0.7413(4) 0.6035(2) 0.0275(11) Uani 1 1 d .
C2 C 0.1042(7) 0.8323(3) 0.6270(2) 0.0234(10) Uani 1 1 d .
C3 C 0.0565(9) 0.9033(4) 0.5855(2) 0.0299(11) Uani 1 1 d .
C4 C 0.0387(9) 0.8838(4) 0.5240(3) 0.0316(12) Uani 1 1 d .
C5 C 0.0735(9) 0.7922(4) 0.5020(3) 0.0362(13) Uani 1 1 d .
C6 C 0.1212(8) 0.7208(4) 0.5405(3) 0.0345(12) Uani 1 1 d .
C7 C 0.1297(7) 0.8218(4) 0.6923(2) 0.0249(11) Uani 1 1 d .
C8 C 0.1215(6) 0.8910(4) 0.7426(2) 0.0253(10) Uani 1 1 d .
C9 C 0.1581(7) 0.9858(4) 0.7328(3) 0.0312(11) Uani 1 1 d .
H9 H 0.1838 1.008 0.6924 0.037 Uiso 1 1 calc R
C10 C 0.1577(8) 1.0487(4) 0.7814(3) 0.0386(13) Uani 1 1 d .
H10 H 0.1825 1.114 0.774 0.046 Uiso 1 1 calc R
C11 C 0.1216(8) 1.0180(4) 0.8409(3) 0.0388(13) Uani 1 1 d .
H11 H 0.1212 1.0616 0.8743 0.047 Uiso 1 1 calc R
C12 C 0.0865(8) 0.9237(4) 0.8504(3) 0.0381(13) Uani 1 1 d .
H12 H 0.0626 0.9019 0.8911 0.046 Uiso 1 1 calc R
C13 C 0.0848(7) 0.8593(4) 0.8028(3) 0.0324(12) Uani 1 1 d .
H13 H 0.0592 0.7941 0.8104 0.039 Uiso 1 1 calc R
N1 N 0.1683(7) 0.6839(3) 0.6509(2) 0.0332(10) Uani 1 1 d .
H1 H 0.1876 0.6224 0.6476 0.04 Uiso 1 1 calc R
N2 N 0.1699(6) 0.7318(3) 0.7051(2) 0.0300(9) Uani 1 1 d .
F3 F 0.0159(5) 0.9918(2) 0.60461(16) 0.0353(8) Uani 1 1 d .
F4 F -0.0058(6) 0.9508(3) 0.4840(2) 0.0526(11) Uani 1 1 d .
F5 F 0.0513(7) 0.7760(3) 0.44210(17) 0.0543(10) Uani 1 1 d .
F6 F 0.1506(6) 0.6337(2) 0.51991(16) 0.0484(10) Uani 1 1 d .

loop_
_atom_site_aniso_label
_atom_site_aniso_U_11
_atom_site_aniso_U_22
_atom_site_aniso_U_33
_atom_site_aniso_U_23
_atom_site_aniso_U_13
_atom_site_aniso_U_12
C14 0.028(3) 0.025(3) 0.030(3) 0.009(2) 0.004(2) 0.0017(19)
C15 0.029(3) 0.021(2) 0.029(3) 0.004(2) 0.003(2) 0.0007(18)
C16 0.043(3) 0.021(3) 0.026(3) 0.005(2) 0.008(2) 0.011(2)
C17 0.050(3) 0.033(3) 0.038(4) 0.013(3) -0.003(3) 0.009(3)
C18 0.057(4) 0.038(3) 0.021(3) 0.002(2) 0.006(3) 0.004(3)
C19 0.048(3) 0.021(3) 0.034(3) -0.003(2) 0.005(2) 0.001(2)
C20 0.022(2) 0.021(2) 0.025(3) 0.0052(18) 0.0022(19) -0.0008(18)
C21 0.020(2) 0.026(2) 0.029(3) 0.003(2) -0.0016(19) 0.0036(18)
C22 0.042(3) 0.027(3) 0.029(3) -0.001(2) 0.000(2) 0.006(2)
C23 0.048(3) 0.030(3) 0.041(3) -0.006(2) -0.001(2) 0.002(2)
C24 0.045(3) 0.048(4) 0.034(3) -0.009(3) 0.001(3) 0.007(3)
C25 0.046(4) 0.053(4) 0.025(3) 0.001(3) 0.005(2) 0.010(3)
C26 0.039(3) 0.033(3) 0.028(3) 0.000(2) 0.000(2) 0.002(2)
N3 0.048(3) 0.017(2) 0.030(2) 0.0072(18) -0.0003(19) 0.0021(17)
N4 0.036(2) 0.022(2) 0.032(2) 0.0031(18) -0.0029(18) -0.0017(17)
F16 0.076(2) 0.0234(19) 0.036(2) 0.0049(17) 0.0045(18) 0.0172(15)
F17 0.114(4) 0.033(2) 0.028(2) 0.0095(17) 0.0015(18) 0.0194(19)
F18 0.115(3) 0.045(2) 0.0259(19) -0.0009(16) 0.008(2) 0.016(2)
F19 0.081(3) 0.0252(16) 0.049(2) -0.0087(15) 0.0070(17) 0.0055(15)
C1 0.033(3) 0.023(2) 0.027(3) 0.002(2) 0.005(2) -0.0009(19)
C2 0.024(2) 0.021(2) 0.026(3) 0.0043(19) 0.0022(18) 0.0008(18)
C3 0.039(3) 0.023(2) 0.028(3) 0.004(2) 0.001(2) 0.007(2)
C4 0.050(3) 0.026(3) 0.019(3) 0.008(2) 0.005(2) 0.002(2)
C5 0.045(3) 0.035(3) 0.029(3) -0.006(2) 0.006(2) -0.007(2)
C6 0.042(3) 0.025(3) 0.036(3) -0.002(2) 0.008(2) 0.000(2)
C7 0.023(2) 0.023(2) 0.029(3) 0.006(2) -0.001(2) -0.0015(18)
C8 0.025(2) 0.029(3) 0.022(3) 0.007(2) -0.0006(19) 0.005(2)
C9 0.033(3) 0.026(3) 0.035(3) 0.009(2) 0.000(2) 0.002(2)
C10 0.044(3) 0.029(3) 0.043(3) 0.001(2) -0.003(2) -0.001(2)
C11 0.044(3) 0.035(3) 0.037(3) -0.004(3) -0.003(2) 0.007(2)
C12 0.039(3) 0.049(4) 0.026(3) 0.006(3) 0.005(2) 0.007(2)
C13 0.032(3) 0.033(3) 0.031(3) 0.012(2) 0.005(2) -0.001(2)
N1 0.046(3) 0.0148(18) 0.039(3) 0.0053(19) 0.001(2) 0.0002(17)
N2 0.037(2) 0.022(2) 0.031(2) 0.0049(18) 0.0023(19) 0.0013(17)
F3 0.061(2) 0.0190(16) 0.0260(18) 0.0015(15) -0.0068(14) 0.0133(12)
F4 0.093(3) 0.037(2) 0.028(2) 0.0110(18) -0.0070(16) 0.0156(17)
F5 0.100(3) 0.040(2) 0.0234(18) -0.0026(15) 0.0030(19) -0.007(2)
F6 0.078(3) 0.0263(17) 0.0413(19) -0.0030(15) 0.0121(17) -0.0031(15)

loop_
_atom_type_symbol
_atom_type_description
_atom_type_scat_dispersion_real
_atom_type_scat_dispersion_imag
_atom_type_scat_source
C C 0.0033 0 'International Tables Vol C Tables 4.2.6.8 and 6.1.1.4'
H H 0 0 'International Tables Vol C Tables 4.2.6.8 and 6.1.1.4'
N N 0.0061 0 'International Tables Vol C Tables 4.2.6.8 and 6.1.1.4'
F F 0.0171 0 'International Tables Vol C Tables 4.2.6.8 and 6.1.1.4'

loop_
_geom_angle_atom_site_label_1
_geom_angle_atom_site_label_2
_geom_angle_atom_site_label_3
_geom_angle
N3 C14 C19 130.2(5)
N3 C14 C15 107.0(4)
C19 C14 C15 122.8(5)
C16 C15 C14 117.1(5)
C16 C15 C20 138.7(5)
C14 C15 C20 104.2(4)
F16 C16 C17 118.3(5)
F16 C16 C15 122.2(5)
C17 C16 C15 119.5(5)
C16 C17 F17 119.9(5)
C16 C17 C18 122.2(5)
F17 C17 C18 117.7(6)
F18 C18 C19 120.7(5)
F18 C18 C17 118.8(5)
C19 C18 C17 120.4(5)
F19 C19 C18 121.1(5)
F19 C19 C14 121.0(5)
C18 C19 C14 117.9(5)
N4 C20 C15 110.4(4)
N4 C20 C21 117.8(4)
C15 C20 C21 131.8(5)
C26 C21 C22 117.6(5)
C26 C21 C20 121.4(4)
C22 C21 C20 121.0(5)
C23 C22 C21 120.7(5)
C23 C22 H22 119.6
C21 C22 H22 119.6
C24 C23 C22 120.4(6)
C24 C23 H23 119.8
C22 C23 H23 119.8
C23 C24 C25 119.7(6)
C23 C24 H24 120.2
C25 C24 H24 120.2
C26 C25 C24 119.6(6)
C26 C25 H25 120.2
C24 C25 H25 120.2
C25 C26 C21 122.0(5)
C25 C26 H26 119
C21 C26 H26 119
N4 N3 C14 111.1(4)
N4 N3 H3 124.5
C14 N3 H3 124.5
C20 N4 N3 107.2(4)
N1 C1 C2 107.6(5)
N1 C1 C6 130.0(5)
C2 C1 C6 122.4(5)
C3 C2 C1 117.6(5)
C3 C2 C7 138.1(5)
C1 C2 C7 104.3(4)
F3 C3 C4 117.8(5)
F3 C3 C2 121.4(5)
C4 C3 C2 120.7(5)
F4 C4 C3 121.3(5)
F4 C4 C5 118.4(5)
C3 C4 C5 120.2(5)
F5 C5 C6 120.5(5)
F5 C5 C4 118.3(5)
C6 C5 C4 121.2(5)
F6 C6 C5 121.4(5)
F6 C6 C1 120.7(5)
C5 C6 C1 117.9(5)
N2 C7 C2 109.3(5)
N2 C7 C8 119.1(4)
C2 C7 C8 131.6(5)
C9 C8 C13 119.1(5)
C9 C8 C7 121.4(5)
C13 C8 C7 119.4(5)
C8 C9 C10 120.3(5)
C8 C9 H9 119.9
C10 C9 H9 119.9
C9 C10 C11 121.0(5)
C9 C10 H10 119.5
C11 C10 H10 119.5
C12 C11 C10 118.4(6)
C12 C11 H11 120.8
C10 C11 H11 120.8
C11 C12 C13 121.9(6)
C11 C12 H12 119.1
C13 C12 H12 119.1
C12 C13 C8 119.3(5)
C12 C13 H13 120.4
C8 C13 H13 120.4
C1 N1 N2 111.7(4)
C1 N1 H1 124.1
N2 N1 H1 124.1
C7 N2 N1 107.0(4)

loop_
_geom_bond_atom_site_label_1
_geom_bond_atom_site_label_2
_geom_bond_distance
C14 N3 1.357(7)
C14 C19 1.376(8)
C14 C15 1.399(7)
C15 C16 1.398(7)
C15 C20 1.421(7)
C16 F16 1.326(6)
C16 C17 1.340(8)
C17 F17 1.350(7)
C17 C18 1.383(8)
C18 F18 1.347(7)
C18 C19 1.353(8)
C19 F19 1.343(6)
C20 N4 1.322(6)
C20 C21 1.459(7)
C21 C26 1.390(7)
C21 C22 1.390(7)
C22 C23 1.383(8)
C22 H22 0.95
C23 C24 1.375(9)
C23 H23 0.95
C24 C25 1.384(10)
C24 H24 0.95
C25 C26 1.368(8)
C25 H25 0.95
C26 H26 0.95
N3 N4 1.345(6)
N3 H3 0.88
C1 N1 1.331(7)
C1 C2 1.394(7)
C1 C6 1.403(8)
C2 C3 1.387(7)
C2 C7 1.438(7)
C3 F3 1.345(6)
C3 C4 1.370(8)
C4 F4 1.321(7)
C4 C5 1.397(8)
C5 F5 1.330(7)
C5 C6 1.351(8)
C6 F6 1.322(6)
C7 N2 1.328(6)
C7 C8 1.465(7)
C8 C9 1.377(7)
C8 C13 1.404(7)
C9 C10 1.377(8)
C9 H9 0.95
C10 C11 1.387(9)
C10 H10 0.95
C11 C12 1.367(9)
C11 H11 0.95
C12 C13 1.376(9)
C12 H12 0.95
C13 H13 0.95
N1 N2 1.356(7)
N1 H1 0.88

loop_
_geom_hbond_atom_site_label_D
_geom_hbond_atom_site_label_H
_geom_hbond_atom_site_label_A
_geom_hbond_distance_DH
_geom_hbond_distance_HA
_geom_hbond_distance_DA
_geom_hbond_angle_DHA
N3 H3 N2 0.88 2.23 2.873(6) 129.6
N1 H1 N4 0.88 2.21 2.858(6) 130.6
